data_4311216
loop_
_publ_author_name
'Liliya A. Yatsunyk'
'F. Ann Walker'

_publ_contact_author_address
;
     University of Arizona
     Department of Chemistry
     1306 E. University
     Tucson, AZ 85721-0041
     USA
;
_publ_contact_author_email liliya@u.arizona.edu
_publ_contact_author_fax 520-621-8407
_publ_contact_author_name 'Liliya Yatsunyk, Dr. Ann Walker'
_publ_contact_author_phone 520-621-9697
_publ_section_title
;
 NMR and EPR Spectroscopic and Structural Studies of Low-Spin,
 (dxz,dyz)4(dxy)1 Ground State Fe(III) Bis-tert-Butylisocyanide Complexes
 of Dodecasubstituted Porphyrins
;
_journal_name_full 'Inorganic Chemistry'
_journal_page_first 4341
_journal_page_last 4352
_journal_paper_doi 10.1021/ic035242p
_journal_volume 43
_journal_year 2004
_chemical_formula_analytical 'Fe N6 C62 H62'
_chemical_formula_iupac
;
[Fe N6 C62 H62](Cl O4)*1(C H2 Cl2) 1.4(C12 H26)
;
_chemical_formula_moiety 'Fe N6 C62 H62 +, Cl O4 -, C H2 Cl2, C17 H35'
_chemical_formula_structural
;
[Fe (N4 C52 H44) (C5 H9 N)2]+ 1(Cl O4)- 1(C H2 Cl2) 1.4(C12 H26) 
;
_chemical_formula_sum 'C80 H99 Cl3 Fe N6 O4'
_chemical_formula_weight 1370.85
_chemical_name_common '[Fe(III)OMTPP(t-BuNC)2]ClO4'
_chemical_name_systematic
; 
 bis{tert-butylisocyanide}octamethyltetraphenylporphyrinato 
Iron(III) perchloride 
;
_space_group_IT_number 62
_symmetry_cell_setting orthorhombic
_symmetry_space_group_name_Hall '-P 2ac 2n'
_symmetry_space_group_name_H-M 'P n m a'
_atom_sites_solution_hydrogens geom
_atom_sites_solution_primary direct
_atom_sites_solution_secondary difmap
_audit_creation_method SHELXL-97
_cell_angle_alpha 90.00
_cell_angle_beta 90.00
_cell_angle_gamma 90.00
_cell_formula_units_Z 4
_cell_length_a 29.311(4)
_cell_length_b 17.068(2)
_cell_length_c 14.0209(19)
_cell_measurement_reflns_used 4221
_cell_measurement_temperature 100(2)
_cell_measurement_theta_max 20.773
_cell_measurement_theta_min 2.338
_cell_volume 7014.4(16)
_computing_cell_refinement 'Bruker SMART'
_computing_data_collection 'Bruker SMART'
_computing_data_reduction 'Bruker SHELXTL'
_computing_molecular_graphics 'Bruker SHELXTL'
_computing_publication_material 'Bruker SHELXTL'
_computing_structure_refinement 'SHELXL-97 (Sheldrick, 1997)'
_computing_structure_solution 'SHELXS-97 (Sheldrick, 1990)'
_diffrn_ambient_temperature 100(2)
_diffrn_measured_fraction_theta_full 0.998
_diffrn_measured_fraction_theta_max 0.998
_diffrn_measurement_device_type 'CCD area detector'
_diffrn_measurement_method 'phi and omega scans'
_diffrn_radiation_monochromator graphite
_diffrn_radiation_source 'fine-focus sealed tube'
_diffrn_radiation_type MoK\a
_diffrn_radiation_wavelength 0.71073
_diffrn_reflns_av_R_equivalents 0.1344
_diffrn_reflns_av_sigmaI/netI 0.0810
_diffrn_reflns_limit_h_max 29
_diffrn_reflns_limit_h_min -29
_diffrn_reflns_limit_k_max 17
_diffrn_reflns_limit_k_min -17
_diffrn_reflns_limit_l_max 14
_diffrn_reflns_limit_l_min -14
_diffrn_reflns_number 43978
_diffrn_reflns_theta_full 20.84
_diffrn_reflns_theta_max 20.84
_diffrn_reflns_theta_min 1.61
_diffrn_standards_decay_% 0.03
_diffrn_standards_interval_count 1818
_diffrn_standards_number 97
_exptl_absorpt_coefficient_mu 0.385
_exptl_absorpt_correction_T_max 0.9773
_exptl_absorpt_correction_T_min 0.8738
_exptl_absorpt_correction_type none
_exptl_crystal_colour purple
_exptl_crystal_density_diffrn 1.298
_exptl_crystal_density_method 'not measured'
_exptl_crystal_description 'irregular plate'
_exptl_crystal_F_000 2920
_exptl_crystal_size_max 0.36
_exptl_crystal_size_mid 0.25
_exptl_crystal_size_min 0.06
_refine_diff_density_max 0.634
_refine_diff_density_min -0.524
_refine_diff_density_rms 0.079
_refine_ls_extinction_method none
_refine_ls_goodness_of_fit_ref 1.061
_refine_ls_hydrogen_treatment mixed
_refine_ls_matrix_type full
_refine_ls_number_parameters 475
_refine_ls_number_reflns 3834
_refine_ls_number_restraints 10
_refine_ls_restrained_S_all 1.075
_refine_ls_R_factor_all 0.1413
_refine_ls_R_factor_gt 0.0637
_refine_ls_shift/su_max 0.001
_refine_ls_shift/su_mean 0.000
_refine_ls_structure_factor_coef Fsqd
_refine_ls_weighting_details 'calc w=1/[\s^2^(Fo^2^)+(0.0788P)^2^+30.0417P] where P=(Fo^2^+2Fc^2^)/3'
_refine_ls_weighting_scheme calc
_refine_ls_wR_factor_gt 0.1504
_refine_ls_wR_factor_ref 0.2041
_reflns_number_gt 2194
_reflns_number_total 3834
_reflns_threshold_expression >2sigma(I)
_cod_data_source_file ic035242psi20031027_045555.cif
_cod_data_source_block ly06a
_cod_depositor_comments
;
The following automatic conversions were performed:
'_symmetry_cell_setting' value 'Orthorhombic' changed to 'orthorhombic'
according to '/home/saulius/struct/CIF-dictionaries/cif_core.dic'
dictionary named 'cif_core.dic' version 2.4.1 from 2010-06-29.

Automatic conversion script
Id: cif_fix_enum 1527 2010-12-29 10:47:43Z saulius 

The following automatic conversions were performed:
'_symmetry_space_group_number' data item was removed -- it should
have been renamed to '_space_group_IT_number' as specified in the
replacement file
'/home/antanas/src/cod-tools/trunk/data/replacement-values/replacement_tags.lst',
but the replacement data item was already present in the data block
and had the same value as the '_symmetry_space_group_number' data
item.

Automatic conversion script
Id: cif_correct_tags 4998 2017-03-02 13:24:31Z antanas 
;
_cod_original_cell_volume 7014.5(16)
_cod_original_sg_symbol_Hall Pnma
_cod_database_code 4311216

loop_
_symmetry_equiv_pos_as_xyz
'x, y, z'
'-x+1/2, -y, z+1/2'
'-x, y+1/2, -z'
'x+1/2, -y+1/2, -z+1/2'
'-x, -y, -z'
'x-1/2, y, -z-1/2'
'x, -y-1/2, z'
'-x-1/2, y-1/2, z-1/2'

loop_
_atom_site_label
_atom_site_type_symbol
_atom_site_fract_x
_atom_site_fract_y
_atom_site_fract_z
_atom_site_U_iso_or_equiv
_atom_site_adp_type
_atom_site_occupancy
_atom_site_symmetry_multiplicity
_atom_site_calc_flag
_atom_site_refinement_flags
_atom_site_disorder_assembly
_atom_site_disorder_group
Fe1 Fe 0.66374(5) 0.7500 0.51239(11) 0.0261(5) Uani 1 2 d S . .
O1 O 0.4106(4) 0.7500 0.5931(9) 0.131(5) Uani 1 2 d S . .
O2 O 0.4247(2) 0.8184(4) 0.7308(6) 0.083(2) Uani 1 1 d . . .
O3 O 0.4835(3) 0.7500 0.6538(8) 0.072(3) Uani 1 2 d S . .
N1 N 0.7129(3) 0.7500 0.4137(6) 0.025(2) Uani 1 2 d S . .
N2 N 0.66089(18) 0.6342(3) 0.5090(4) 0.0214(15) Uani 1 1 d . . .
N3 N 0.6199(3) 0.7500 0.6185(6) 0.029(2) Uani 1 2 d S . .
N4 N 0.5748(3) 0.7500 0.3994(6) 0.031(2) Uani 1 2 d S . .
N5 N 0.7507(3) 0.7500 0.6385(7) 0.032(2) Uani 1 2 d S . .
Cl1 Cl 0.43792(10) 0.7500 0.6826(2) 0.0404(8) Uani 1 2 d S . .
C1 C 0.7849(2) 0.7100(4) 0.3670(5) 0.0269(19) Uani 1 1 d . . .
C2 C 0.7392(2) 0.6849(4) 0.3927(5) 0.0274(19) Uani 1 1 d . . .
C3 C 0.7214(3) 0.6095(4) 0.3929(5) 0.029(2) Uani 1 1 d . . .
C4 C 0.6803(3) 0.5895(4) 0.4365(5) 0.0283(19) Uani 1 1 d . . .
C5 C 0.6526(2) 0.5206(4) 0.4215(6) 0.030(2) Uani 1 1 d . . .
C6 C 0.6184(2) 0.5212(4) 0.4877(5) 0.0256(19) Uani 1 1 d . . .
C7 C 0.6248(2) 0.5906(4) 0.5446(5) 0.027(2) Uani 1 1 d . . .
C8 C 0.6033(2) 0.6114(4) 0.6313(6) 0.031(2) Uani 1 1 d . . .
C9 C 0.6070(2) 0.6859(4) 0.6718(5) 0.0245(19) Uani 1 1 d . . .
C10 C 0.5925(2) 0.7097(4) 0.7660(5) 0.030(2) Uani 1 1 d . . .
C11 C 0.8262(2) 0.6597(4) 0.3493(6) 0.037(2) Uani 1 1 d . . .
H11A H 0.8537 0.6886 0.3671 0.056 Uiso 1 1 calc R . .
H11B H 0.8276 0.6457 0.2816 0.056 Uiso 1 1 calc R . .
H11C H 0.8240 0.6118 0.3878 0.056 Uiso 1 1 calc R . .
C31 C 0.7475(2) 0.5445(4) 0.3444(6) 0.031(2) Uani 1 1 d . . .
C32 C 0.7562(3) 0.5472(5) 0.2470(6) 0.036(2) Uani 1 1 d . . .
H32A H 0.7466 0.5912 0.2107 0.043 Uiso 1 1 calc R . .
C33 C 0.7790(3) 0.4858(5) 0.2026(6) 0.042(2) Uani 1 1 d . . .
H33A H 0.7844 0.4871 0.1358 0.050 Uiso 1 1 calc R . .
C34 C 0.7936(3) 0.4235(5) 0.2557(7) 0.048(2) Uani 1 1 d . . .
H34A H 0.8090 0.3815 0.2253 0.057 Uiso 1 1 calc R . .
C35 C 0.7861(3) 0.4208(5) 0.3529(7) 0.043(2) Uani 1 1 d . . .
H35A H 0.7970 0.3777 0.3892 0.051 Uiso 1 1 calc R . .
C36 C 0.7626(2) 0.4810(4) 0.3970(6) 0.035(2) Uani 1 1 d . . .
H36A H 0.7569 0.4788 0.4637 0.042 Uiso 1 1 calc R . .
C51 C 0.6572(3) 0.4608(4) 0.3425(6) 0.043(2) Uani 1 1 d . . .
H51A H 0.6276 0.4359 0.3309 0.065 Uiso 1 1 calc R . .
H51B H 0.6795 0.4208 0.3613 0.065 Uiso 1 1 calc R . .
H51C H 0.6677 0.4868 0.2842 0.065 Uiso 1 1 calc R . .
C61 C 0.5798(2) 0.4637(4) 0.4933(6) 0.037(2) Uani 1 1 d . . .
H61A H 0.5737 0.4423 0.4296 0.056 Uiso 1 1 calc R . .
H61B H 0.5524 0.4902 0.5171 0.056 Uiso 1 1 calc R . .
H61C H 0.5880 0.4210 0.5367 0.056 Uiso 1 1 calc R . .
C81 C 0.5735(2) 0.5529(4) 0.6803(5) 0.028(2) Uani 1 1 d . . .
C82 C 0.5918(3) 0.4835(4) 0.7191(6) 0.036(2) Uani 1 1 d . . .
H82C H 0.6231 0.4711 0.7098 0.043 Uiso 1 1 calc R . .
C83 C 0.5641(3) 0.4333(5) 0.7706(6) 0.043(2) Uani 1 1 d . . .
H83C H 0.5764 0.3865 0.7965 0.051 Uiso 1 1 calc R . .
C84 C 0.5188(3) 0.4510(5) 0.7846(6) 0.043(2) Uani 1 1 d . . .
H84C H 0.5002 0.4168 0.8213 0.052 Uiso 1 1 calc R . .
C85 C 0.5003(3) 0.5179(5) 0.7457(6) 0.040(2) Uani 1 1 d . . .
H85A H 0.4689 0.5292 0.7545 0.049 Uiso 1 1 calc R . .
C86 C 0.5276(3) 0.5687(5) 0.6938(6) 0.037(2) Uani 1 1 d . . .
H86C H 0.5146 0.6148 0.6673 0.044 Uiso 1 1 calc R . .
C101 C 0.5826(3) 0.6591(4) 0.8516(6) 0.041(2) Uani 1 1 d . . .
H10A H 0.5934 0.6855 0.9094 0.062 Uiso 1 1 calc R . .
H10B H 0.5983 0.6087 0.8446 0.062 Uiso 1 1 calc R . .
H10C H 0.5496 0.6502 0.8563 0.062 Uiso 1 1 calc R . .
C201 C 0.7162(4) 0.7500 0.5976(8) 0.026(3) Uani 1 2 d S . .
C202 C 0.7976(4) 0.7500 0.6772(8) 0.031(3) Uani 1 2 d S . .
C203 C 0.8207(3) 0.6758(5) 0.6401(6) 0.044(2) Uani 1 1 d . . .
H20A H 0.8226 0.6779 0.5704 0.066 Uiso 1 1 calc R . .
H20B H 0.8028 0.6298 0.6592 0.066 Uiso 1 1 calc R . .
H20C H 0.8515 0.6719 0.6670 0.066 Uiso 1 1 calc R . .
C204 C 0.7934(4) 0.7500 0.7863(7) 0.034(3) Uani 1 2 d S . .
H20D H 0.7772 0.7042 0.8065 0.051 Uiso 1 1 d R . .
H20E H 0.8233 0.7500 0.8140 0.051 Uiso 1 2 d SR . .
C301 C 0.6107(4) 0.7500 0.4334(8) 0.025(3) Uani 1 2 d S . .
C302 C 0.5256(4) 0.7500 0.3753(8) 0.033(3) Uani 1 2 d S . .
C303 C 0.5224(4) 0.7500 0.2660(8) 0.038(3) Uani 1 2 d S . .
H30A H 0.5372 0.7958 0.2413 0.058 Uiso 1 1 d R . .
H30C H 0.4910 0.7500 0.2471 0.058 Uiso 1 2 d SR . .
C304 C 0.5056(3) 0.8237(5) 0.4194(6) 0.047(2) Uani 1 1 d . . .
H30D H 0.5084 0.8210 0.4890 0.071 Uiso 1 1 calc R . .
H30E H 0.4734 0.8281 0.4019 0.071 Uiso 1 1 calc R . .
H30F H 0.5222 0.8696 0.3958 0.071 Uiso 1 1 calc R . .
C601 C 0.3130(11) 0.2500 0.8318(17) 0.173(12) Uani 1 2 d SD . .
H60I H 0.3303 0.2500 0.7712 0.208 Uiso 1 2 calc SR . .
H60J H 0.2798 0.2500 0.8193 0.208 Uiso 1 2 calc SR . .
C602 C 0.3283(9) 0.3156(9) 0.9019(16) 0.46(4) Uani 1 1 d D . .
H60L H 0.3031 0.3526 0.9156 0.551 Uiso 1 1 calc R . .
H60S H 0.3399 0.2936 0.9626 0.551 Uiso 1 1 calc R . .
C603 C 0.3654(8) 0.3539(15) 0.846(2) 0.30(2) Uani 1 1 d D . .
H60G H 0.3570 0.3684 0.7802 0.361 Uiso 1 1 calc R . .
H60H H 0.3951 0.3263 0.8485 0.361 Uiso 1 1 calc R . .
C604 C 0.3594(6) 0.430(2) 0.9303(18) 0.48(4) Uani 1 1 d D . .
H60O H 0.3331 0.4641 0.9160 0.571 Uiso 1 1 calc R . .
H60P H 0.3570 0.4096 0.9963 0.571 Uiso 1 1 calc R . .
C605 C 0.4002(6) 0.4656(11) 0.9133(12) 0.161(9) Uani 1 1 d . . .
H60C H 0.4026 0.4781 0.8446 0.194 Uiso 1 1 calc R . .
H60D H 0.4253 0.4294 0.9299 0.194 Uiso 1 1 calc R . .
C606 C 0.4051(8) 0.5416(16) 0.9718(13) 0.190(11) Uani 1 1 d . . .
H60A H 0.4049 0.5252 1.0395 0.228 Uiso 1 1 calc R . .
H60B H 0.3764 0.5711 0.9615 0.228 Uiso 1 1 calc R . .
C607 C 0.4471(8) 0.608(2) 0.9624(12) 0.210(13) Uani 1 1 d . . .
H60E H 0.4748 0.5822 0.9881 0.252 Uiso 1 1 calc R . .
H60F H 0.4524 0.6152 0.8933 0.252 Uiso 1 1 calc R . .
C608 C 0.4454(10) 0.6832(13) 1.0032(11) 0.251(16) Uani 1 1 d D . .
H60M H 0.4580 0.6802 1.0686 0.301 Uiso 1 1 calc R . .
H60N H 0.4130 0.6990 1.0087 0.301 Uiso 1 1 calc R . .
C609 C 0.4720(11) 0.7500 0.947(4) 0.34(3) Uani 1 2 d S . .
H60Q H 0.4569 0.7990 0.9359 0.411 Uiso 0.50 1 d PR . .
H60R H 0.4842 0.7282 0.8893 0.411 Uiso 0.50 1 d PR . .
C610 C 0.5071(6) 0.7500 1.0280(10) 0.090(6) Uani 1 2 d SD . .
H61D H 0.5328 0.7840 1.0108 0.135 Uiso 0.50 1 calc PR . .
H61E H 0.5182 0.6965 1.0384 0.135 Uiso 0.50 1 calc PR . .
H61F H 0.4928 0.7695 1.0866 0.135 Uiso 0.50 1 calc PR . .
C500 C 0.3421(10) 0.7500 0.434(3) 0.108(11) Uani 0.705(10) 2 d SP . 1
H50B H 0.3578 0.7500 0.3719 0.130 Uiso 0.705(10) 2 calc SPR . 1
H50A H 0.3661 0.7500 0.4841 0.130 Uiso 0.705(10) 2 calc SPR . 1
Cl2 Cl 0.31318(18) 0.6645(2) 0.4438(3) 0.088(2) Uani 0.705(10) 1 d PD . 1
C400 C 0.3441(13) 0.7500 0.474(3) 0.36(15) Uani 0.295(10) 2 d SPD . 2
H40A H 0.3512 0.7954 0.5113 0.433 Uiso 0.295(10) 1 d PR . 2
Cl3 Cl 0.3775(6) 0.7500 0.3691(11) 0.095(7) Uani 0.295(10) 2 d SPD . 2
Cl4 Cl 0.2849(11) 0.7500 0.452(2) 0.41(5) Uani 0.295(10) 2 d SPD . 2

loop_
_atom_site_aniso_label
_atom_site_aniso_U_11
_atom_site_aniso_U_22
_atom_site_aniso_U_33
_atom_site_aniso_U_23
_atom_site_aniso_U_13
_atom_site_aniso_U_12
Fe1 0.0228(9) 0.0183(9) 0.0370(10) 0.000 -0.0003(8) 0.000
O1 0.119(11) 0.165(13) 0.110(10) 0.000 -0.056(9) 0.000
O2 0.082(5) 0.041(4) 0.126(6) -0.017(4) 0.043(5) 0.007(4)
O3 0.041(6) 0.040(5) 0.135(9) 0.000 0.036(6) 0.000
N1 0.019(5) 0.020(5) 0.036(6) 0.000 0.003(4) 0.000
N2 0.017(3) 0.017(3) 0.031(4) -0.001(3) 0.001(3) -0.003(3)
N3 0.027(5) 0.018(6) 0.042(6) 0.000 -0.003(5) 0.000
N4 0.035(7) 0.022(6) 0.038(6) 0.000 -0.002(5) 0.000
N5 0.034(7) 0.022(6) 0.039(6) 0.000 0.003(5) 0.000
Cl1 0.0299(19) 0.0318(19) 0.059(2) 0.000 0.0050(16) 0.000
C1 0.022(5) 0.028(4) 0.031(5) -0.002(4) 0.000(4) 0.006(3)
C2 0.027(5) 0.020(5) 0.035(5) -0.003(4) 0.002(4) 0.001(4)
C3 0.034(5) 0.022(5) 0.030(5) -0.001(4) -0.002(4) 0.000(4)
C4 0.031(5) 0.016(4) 0.038(5) -0.004(4) 0.004(4) 0.007(4)
C5 0.028(5) 0.021(5) 0.042(5) -0.002(4) -0.001(4) -0.004(4)
C6 0.028(5) 0.016(4) 0.033(5) -0.004(4) -0.002(4) -0.001(4)
C7 0.021(5) 0.019(5) 0.042(5) 0.003(4) -0.001(4) 0.007(4)
C8 0.019(4) 0.025(5) 0.048(6) 0.006(4) -0.006(4) 0.004(4)
C9 0.019(4) 0.015(5) 0.039(5) 0.006(4) 0.000(4) 0.001(3)
C10 0.027(5) 0.030(4) 0.033(5) 0.000(4) 0.004(4) 0.001(3)
C11 0.026(5) 0.032(5) 0.055(6) -0.005(4) 0.004(4) -0.001(4)
C31 0.027(5) 0.018(5) 0.048(6) -0.004(4) 0.007(4) -0.010(4)
C32 0.031(5) 0.032(5) 0.045(6) -0.003(4) 0.000(4) -0.005(4)
C33 0.032(5) 0.044(6) 0.050(6) -0.020(5) 0.006(5) -0.006(5)
C34 0.034(5) 0.035(6) 0.074(8) -0.026(6) 0.010(5) -0.006(4)
C35 0.035(5) 0.027(5) 0.066(7) -0.007(5) 0.002(5) 0.000(4)
C36 0.034(5) 0.022(5) 0.049(6) -0.004(5) 0.008(4) -0.001(4)
C51 0.034(5) 0.033(5) 0.062(6) -0.011(5) 0.003(5) -0.011(4)
C61 0.033(5) 0.027(5) 0.052(6) -0.005(4) 0.008(4) -0.007(4)
C81 0.027(5) 0.019(5) 0.039(5) -0.002(4) 0.001(4) 0.002(4)
C82 0.030(5) 0.023(5) 0.056(6) 0.006(4) -0.002(4) 0.000(4)
C83 0.042(6) 0.020(5) 0.067(7) 0.008(5) -0.005(5) -0.007(4)
C84 0.045(6) 0.027(5) 0.057(6) 0.011(5) 0.009(5) -0.009(4)
C85 0.031(5) 0.036(6) 0.054(6) 0.001(5) 0.009(5) 0.002(5)
C86 0.039(6) 0.024(5) 0.047(6) 0.002(4) -0.001(4) -0.002(4)
C101 0.056(6) 0.030(5) 0.038(5) 0.003(4) 0.004(4) 0.006(4)
C201 0.032(8) 0.010(6) 0.035(7) 0.000 0.005(6) 0.000
C202 0.022(7) 0.035(7) 0.037(8) 0.000 -0.007(6) 0.000
C203 0.030(5) 0.051(6) 0.051(6) -0.008(5) -0.006(4) 0.014(4)
C204 0.031(7) 0.031(7) 0.040(8) 0.000 -0.001(6) 0.000
C301 0.025(7) 0.012(6) 0.038(7) 0.000 0.000(6) 0.000
C302 0.023(7) 0.041(8) 0.036(8) 0.000 0.003(6) 0.000
C303 0.031(7) 0.037(7) 0.047(8) 0.000 -0.002(6) 0.000
C304 0.037(5) 0.047(6) 0.058(6) -0.003(5) 0.007(5) 0.015(4)
C601 0.24(3) 0.21(3) 0.069(15) 0.000 -0.066(19) 0.000
C602 0.47(5) 0.79(11) 0.13(2) 0.01(3) -0.04(3) 0.50(6)
C603 0.27(3) 0.39(4) 0.24(3) 0.08(3) 0.12(3) 0.25(3)
C604 0.053(11) 1.04(10) 0.34(4) 0.54(6) 0.033(18) 0.00(3)
C605 0.22(2) 0.154(16) 0.108(13) 0.041(12) 0.069(13) 0.131(16)
C606 0.18(2) 0.27(3) 0.122(16) 0.057(18) 0.057(15) 0.16(2)
C607 0.19(2) 0.38(4) 0.064(12) 0.014(18) 0.031(13) 0.10(3)
C608 0.53(5) 0.169(19) 0.058(11) 0.035(12) 0.080(18) -0.11(3)
C609 0.12(3) 0.35(6) 0.56(9) 0.000 0.12(4) 0.000
C610 0.101(15) 0.120(16) 0.049(10) 0.000 0.040(10) 0.000
C500 0.08(2) 0.10(2) 0.14(3) 0.000 0.04(2) 0.000
Cl2 0.113(5) 0.056(3) 0.096(4) -0.001(2) -0.032(3) -0.011(2)
C400 0.4(3) 0.6(4) 0.18(15) 0.000 -0.04(17) 0.000
Cl3 0.101(14) 0.120(14) 0.065(11) 0.000 -0.017(10) 0.000
Cl4 0.15(3) 0.95(16) 0.12(2) 0.000 0.04(2) 0.000

loop_
_atom_type_symbol
_atom_type_description
_atom_type_scat_dispersion_real
_atom_type_scat_dispersion_imag
_atom_type_scat_source
C C 0.0033 0.0016 'International Tables Vol C Tables 4.2.6.8 and 6.1.1.4'
H H 0.0000 0.0000 'International Tables Vol C Tables 4.2.6.8 and 6.1.1.4'
N N 0.0061 0.0033 'International Tables Vol C Tables 4.2.6.8 and 6.1.1.4'
O O 0.0106 0.0060 'International Tables Vol C Tables 4.2.6.8 and 6.1.1.4'
Cl Cl 0.1484 0.1585 'International Tables Vol C Tables 4.2.6.8 and 6.1.1.4'
Fe Fe 0.3463 0.8444 'International Tables Vol C Tables 4.2.6.8 and 6.1.1.4'

loop_
_geom_angle_atom_site_label_1
_geom_angle_atom_site_label_2
_geom_angle_atom_site_label_3
_geom_angle
_geom_angle_site_symmetry_1
_geom_angle_site_symmetry_3
_geom_angle_publ_flag
C301 Fe1 C201 177.6(5) . . ?
C301 Fe1 N3 84.6(4) . . ?
C201 Fe1 N3 93.0(4) . . ?
C301 Fe1 N2 87.24(16) . . ?
C201 Fe1 N2 92.75(16) . . ?
N3 Fe1 N2 89.46(17) . . ?
C301 Fe1 N2 87.24(16) . 7_575 ?
C201 Fe1 N2 92.75(16) . 7_575 ?
N3 Fe1 N2 89.46(17) . 7_575 ?
N2 Fe1 N2 174.4(3) . 7_575 ?
C301 Fe1 N1 100.7(4) . . ?
C201 Fe1 N1 81.7(4) . . ?
N3 Fe1 N1 174.7(3) . . ?
N2 Fe1 N1 90.80(17) . . ?
N2 Fe1 N1 90.80(17) 7_575 . ?
C2 N1 C2 106.7(8) 7_575 . ?
C2 N1 Fe1 123.3(4) 7_575 . ?
C2 N1 Fe1 123.3(4) . . ?
C7 N2 C4 106.2(6) . . ?
C7 N2 Fe1 124.0(5) . . ?
C4 N2 Fe1 123.2(5) . . ?
C9 N3 C9 105.2(8) 7_575 . ?
C9 N3 Fe1 126.1(4) 7_575 . ?
C9 N3 Fe1 126.1(4) . . ?
C301 N4 C302 168.8(11) . . ?
C201 N5 C202 171.9(10) . . ?
O3 Cl1 O2 113.8(4) . 7_575 ?
O3 Cl1 O2 113.8(4) . . ?
O2 Cl1 O2 112.5(6) 7_575 . ?
O3 Cl1 O1 105.7(7) . . ?
O2 Cl1 O1 104.9(5) 7_575 . ?
O2 Cl1 O1 104.9(4) . . ?
C1 C1 C2 107.2(4) 7_575 . ?
C1 C1 C11 124.8(4) 7_575 . ?
C2 C1 C11 127.9(6) . . ?
N1 C2 C3 122.2(6) . . ?
N1 C2 C1 109.3(6) . . ?
C3 C2 C1 128.3(7) . . ?
C2 C3 C4 123.5(7) . . ?
C2 C3 C31 119.4(7) . . ?
C4 C3 C31 117.0(6) . . ?
N2 C4 C3 122.6(7) . . ?
N2 C4 C5 108.9(6) . . ?
C3 C4 C5 128.4(7) . . ?
C6 C5 C4 107.9(6) . . ?
C6 C5 C51 124.7(7) . . ?
C4 C5 C51 127.3(7) . . ?
C5 C6 C7 106.6(6) . . ?
C5 C6 C61 125.7(7) . . ?
C7 C6 C61 127.5(7) . . ?
N2 C7 C8 121.0(7) . . ?
N2 C7 C6 110.0(6) . . ?
C8 C7 C6 128.6(7) . . ?
C9 C8 C7 122.9(7) . . ?
C9 C8 C81 117.8(7) . . ?
C7 C8 C81 119.2(7) . . ?
N3 C9 C8 121.6(7) . . ?
N3 C9 C10 110.6(6) . . ?
C8 C9 C10 127.2(7) . . ?
C10 C10 C9 106.3(4) 7_575 . ?
C10 C10 C101 125.0(4) 7_575 . ?
C9 C10 C101 128.5(6) . . ?
C1 C11 H11A 109.5 . . ?
C1 C11 H11B 109.5 . . ?
H11A C11 H11B 109.5 . . ?
C1 C11 H11C 109.5 . . ?
H11A C11 H11C 109.5 . . ?
H11B C11 H11C 109.5 . . ?
C36 C31 C32 119.3(7) . . ?
C36 C31 C3 119.9(7) . . ?
C32 C31 C3 120.8(7) . . ?
C31 C32 C33 120.2(8) . . ?
C31 C32 H32A 119.9 . . ?
C33 C32 H32A 119.9 . . ?
C34 C33 C32 119.5(8) . . ?
C34 C33 H33A 120.2 . . ?
C32 C33 H33A 120.2 . . ?
C33 C34 C35 121.0(8) . . ?
C33 C34 H34A 119.5 . . ?
C35 C34 H34A 119.5 . . ?
C34 C35 C36 119.7(8) . . ?
C34 C35 H35A 120.2 . . ?
C36 C35 H35A 120.2 . . ?
C35 C36 C31 120.2(8) . . ?
C35 C36 H36A 119.9 . . ?
C31 C36 H36A 119.9 . . ?
C5 C51 H51A 109.5 . . ?
C5 C51 H51B 109.5 . . ?
H51A C51 H51B 109.5 . . ?
C5 C51 H51C 109.5 . . ?
H51A C51 H51C 109.5 . . ?
H51B C51 H51C 109.5 . . ?
C6 C61 H61A 109.5 . . ?
C6 C61 H61B 109.5 . . ?
H61A C61 H61B 109.5 . . ?
C6 C61 H61C 109.5 . . ?
H61A C61 H61C 109.5 . . ?
H61B C61 H61C 109.5 . . ?
C86 C81 C82 118.6(7) . . ?
C86 C81 C8 120.1(7) . . ?
C82 C81 C8 121.2(7) . . ?
C83 C82 C81 119.9(7) . . ?
C83 C82 H82C 120.0 . . ?
C81 C82 H82C 120.0 . . ?
C84 C83 C82 120.4(8) . . ?
C84 C83 H83C 119.8 . . ?
C82 C83 H83C 119.8 . . ?
C83 C84 C85 120.4(8) . . ?
C83 C84 H84C 119.8 . . ?
C85 C84 H84C 119.8 . . ?
C84 C85 C86 120.0(8) . . ?
C84 C85 H85A 120.0 . . ?
C86 C85 H85A 120.0 . . ?
C85 C86 C81 120.7(7) . . ?
C85 C86 H86C 119.6 . . ?
C81 C86 H86C 119.6 . . ?
C10 C101 H10A 109.5 . . ?
C10 C101 H10B 109.5 . . ?
H10A C101 H10B 109.5 . . ?
C10 C101 H10C 109.5 . . ?
H10A C101 H10C 109.5 . . ?
H10B C101 H10C 109.5 . . ?
N5 C201 Fe1 171.7(10) . . ?
N5 C202 C203 106.7(6) . . ?
N5 C202 C203 106.7(6) . 7_575 ?
C203 C202 C203 112.1(9) . 7_575 ?
N5 C202 C204 107.0(9) . . ?
C203 C202 C204 112.0(6) . . ?
C203 C202 C204 112.0(6) 7_575 . ?
C202 C203 H20A 109.5 . . ?
C202 C203 H20B 109.5 . . ?
H20A C203 H20B 109.5 . . ?
C202 C203 H20C 109.5 . . ?
H20A C203 H20C 109.5 . . ?
H20B C203 H20C 109.5 . . ?
C202 C204 H20D 109.6 . . ?
C202 C204 H20E 109.4 . . ?
H20D C204 H20E 109.4 . . ?
N4 C301 Fe1 168.9(10) . . ?
N4 C302 C304 106.4(6) . 7_575 ?
N4 C302 C304 106.4(6) . . ?
C304 C302 C304 111.8(9) 7_575 . ?
N4 C302 C303 106.7(9) . . ?
C304 C302 C303 112.5(6) 7_575 . ?
C304 C302 C303 112.5(6) . . ?
C302 C303 H30A 109.5 . . ?
C302 C303 H30C 109.5 . . ?
H30A C303 H30C 109.4 . . ?
C302 C304 H30D 109.5 . . ?
C302 C304 H30E 109.5 . . ?
H30D C304 H30E 109.5 . . ?
C302 C304 H30F 109.5 . . ?
H30D C304 H30F 109.5 . . ?
H30E C304 H30F 109.5 . . ?
C602 C601 C602 92.1(17) . 7_565 ?
C602 C601 H60I 113.3 . . ?
C602 C601 H60I 113.3 7_565 . ?
C602 C601 H60J 113.3 . . ?
C602 C601 H60J 113.3 7_565 . ?
H60I C601 H60J 110.6 . . ?
C603 C602 C601 101.2(19) . . ?
C603 C602 H60L 111.5 . . ?
C601 C602 H60L 111.5 . . ?
C603 C602 H60S 111.5 . . ?
C601 C602 H60S 111.5 . . ?
H60L C602 H60S 109.3 . . ?
C602 C603 C604 84.1(13) . . ?
C602 C603 H60G 114.6 . . ?
C604 C603 H60G 114.6 . . ?
C602 C603 H60H 114.6 . . ?
C604 C603 H60H 114.6 . . ?
H60G C603 H60H 111.7 . . ?
C605 C604 C603 97(2) . . ?
C605 C604 H60O 112.3 . . ?
C603 C604 H60O 112.3 . . ?
C605 C604 H60P 112.3 . . ?
C603 C604 H60P 112.3 . . ?
H60O C604 H60P 109.9 . . ?
C604 C605 C606 112(2) . . ?
C604 C605 H60C 109.3 . . ?
C606 C605 H60C 109.3 . . ?
C604 C605 H60D 109.3 . . ?
C606 C605 H60D 109.3 . . ?
H60C C605 H60D 108.0 . . ?
C605 C606 C607 126.4(17) . . ?
C605 C606 H60A 105.7 . . ?
C607 C606 H60A 105.7 . . ?
C605 C606 H60B 105.7 . . ?
C607 C606 H60B 105.7 . . ?
H60A C606 H60B 106.2 . . ?
C608 C607 C606 124(2) . . ?
C608 C607 H60E 106.3 . . ?
C606 C607 H60E 106.4 . . ?
C608 C607 H60F 106.4 . . ?
C606 C607 H60F 106.4 . . ?
H60E C607 H60F 106.4 . . ?
C607 C608 C609 116(3) . . ?
C607 C608 H60M 108.3 . . ?
C609 C608 H60M 108.3 . . ?
C607 C608 H60N 108.3 . . ?
C609 C608 H60N 108.3 . . ?
H60M C608 H60N 107.4 . . ?
C610 C609 C608 88(3) . 7_575 ?
C610 C609 C608 88(3) . . ?
C608 C609 C608 92(3) 7_575 . ?
C610 C609 H60Q 115.6 . . ?
C608 C609 H60Q 39.5 7_575 . ?
C608 C609 H60Q 118.6 . . ?
C610 C609 H60R 112.0 . . ?
C608 C609 H60R 151.4 7_575 . ?
C608 C609 H60R 108.8 . . ?
H60Q C609 H60R 111.8 . . ?
C609 C610 H61D 109.5 . . ?
C609 C610 H61E 109.5 . . ?
H61D C610 H61E 109.5 . . ?
C609 C610 H61F 109.5 . . ?
H61D C610 H61F 109.5 . . ?
H61E C610 H61F 109.5 . . ?
Cl2 C500 Cl2 119.1(17) . 7_575 ?
Cl2 C500 H50B 107.5 . . ?
Cl2 C500 H50B 107.5 7_575 . ?
Cl2 C500 H50A 107.5 . . ?
Cl2 C500 H50A 107.5 7_575 . ?
H50B C500 H50A 107.0 . . ?
Cl2 C500 H40A 122.0 . . ?
Cl2 C500 H40A 62.8 7_575 . ?
H50B C500 H40A 127.9 . . ?
H50A C500 H40A 45.6 . . ?
Cl4 C400 Cl3 114(2) . . ?
Cl4 C400 H40A 107.9 . . ?
Cl3 C400 H40A 109.7 . . ?

loop_
_geom_bond_atom_site_label_1
_geom_bond_atom_site_label_2
_geom_bond_distance
_geom_bond_site_symmetry_2
_geom_bond_publ_flag
Fe1 C301 1.909(12) . ?
Fe1 C201 1.947(13) . ?
Fe1 N3 1.967(9) . ?
Fe1 N2 1.978(5) . ?
Fe1 N2 1.978(5) 7_575 ?
Fe1 N1 1.997(8) . ?
O1 Cl1 1.488(11) . ?
O2 Cl1 1.403(6) . ?
O3 Cl1 1.396(8) . ?
N1 C2 1.385(8) 7_575 ?
N1 C2 1.385(8) . ?
N2 C7 1.386(9) . ?
N2 C4 1.392(9) . ?
N3 C9 1.378(8) 7_575 ?
N3 C9 1.378(8) . ?
N4 C301 1.156(12) . ?
N4 C302 1.481(14) . ?
N5 C201 1.163(12) . ?
N5 C202 1.477(14) . ?
Cl1 O2 1.403(6) 7_575 ?
C1 C1 1.366(14) 7_575 ?
C1 C2 1.451(10) . ?
C1 C11 1.504(10) . ?
C2 C3 1.388(10) . ?
C3 C4 1.396(10) . ?
C3 C31 1.509(10) . ?
C4 C5 1.445(10) . ?
C5 C6 1.366(10) . ?
C5 C51 1.512(10) . ?
C6 C7 1.441(10) . ?
C6 C61 1.500(10) . ?
C7 C8 1.414(10) . ?
C8 C9 1.397(10) . ?
C8 C81 1.493(10) . ?
C9 C10 1.447(10) . ?
C10 C10 1.375(14) 7_575 ?
C10 C101 1.506(10) . ?
C11 H11A 0.9800 . ?
C11 H11B 0.9800 . ?
C11 H11C 0.9800 . ?
C31 C36 1.385(10) . ?
C31 C32 1.390(11) . ?
C32 C33 1.390(11) . ?
C32 H32A 0.9500 . ?
C33 C34 1.366(11) . ?
C33 H33A 0.9500 . ?
C34 C35 1.381(12) . ?
C34 H34A 0.9500 . ?
C35 C36 1.383(10) . ?
C35 H35A 0.9500 . ?
C36 H36A 0.9500 . ?
C51 H51A 0.9800 . ?
C51 H51B 0.9800 . ?
C51 H51C 0.9800 . ?
C61 H61A 0.9800 . ?
C61 H61B 0.9800 . ?
C61 H61C 0.9800 . ?
C81 C86 1.387(10) . ?
C81 C82 1.409(10) . ?
C82 C83 1.384(10) . ?
C82 H82C 0.9500 . ?
C83 C84 1.375(11) . ?
C83 H83C 0.9500 . ?
C84 C85 1.376(11) . ?
C84 H84C 0.9500 . ?
C85 C86 1.385(10) . ?
C85 H85A 0.9500 . ?
C86 H86C 0.9500 . ?
C101 H10A 0.9800 . ?
C101 H10B 0.9800 . ?
C101 H10C 0.9800 . ?
C202 C203 1.528(9) . ?
C202 C203 1.528(9) 7_575 ?
C202 C204 1.534(15) . ?
C203 H20A 0.9800 . ?
C203 H20B 0.9800 . ?
C203 H20C 0.9800 . ?
C204 H20D 0.9585 . ?
C204 H20E 0.9587 . ?
C302 C304 1.520(9) 7_575 ?
C302 C304 1.520(9) . ?
C302 C303 1.534(15) . ?
C303 H30A 0.9580 . ?
C303 H30C 0.9582 . ?
C304 H30D 0.9800 . ?
C304 H30E 0.9800 . ?
C304 H30F 0.9800 . ?
C601 C602 1.556(16) . ?
C601 C602 1.556(16) 7_565 ?
C601 H60I 0.9900 . ?
C601 H60J 0.9900 . ?
C602 C603 1.490(19) . ?
C602 H60L 0.9900 . ?
C602 H60S 0.9900 . ?
C603 C604 1.76(4) . ?
C603 H60G 0.9900 . ?
C603 H60H 0.9900 . ?
C604 C605 1.36(2) . ?
C604 H60O 0.9900 . ?
C604 H60P 0.9900 . ?
C605 C606 1.54(3) . ?
C605 H60C 0.9900 . ?
C605 H60D 0.9900 . ?
C606 C607 1.67(3) . ?
C606 H60A 0.9900 . ?
C606 H60B 0.9900 . ?
C607 C608 1.41(3) . ?
C607 H60E 0.9900 . ?
C607 H60F 0.9900 . ?
C608 C609 1.59(3) . ?
C608 H60M 0.9900 . ?
C608 H60N 0.9900 . ?
C609 C610 1.53(5) . ?
C609 C608 1.59(3) 7_575 ?
C609 H60Q 0.9601 . ?
C609 H60R 0.9600 . ?
C610 H61D 0.9800 . ?
C610 H61E 0.9800 . ?
C610 H61F 0.9800 . ?
C500 Cl2 1.693(15) . ?
C500 Cl2 1.693(15) 7_575 ?
C500 H50B 0.9900 . ?
C500 H50A 0.9900 . ?
C500 H40A 1.3542 . ?
C400 Cl4 1.76(2) . ?
C400 Cl3 1.76(2) . ?
C400 H40A 0.9600 . ?

loop_
_geom_torsion_atom_site_label_1
_geom_torsion_atom_site_label_2
_geom_torsion_atom_site_label_3
_geom_torsion_atom_site_label_4
_geom_torsion
_geom_torsion_site_symmetry_1
_geom_torsion_site_symmetry_2
_geom_torsion_site_symmetry_3
_geom_torsion_site_symmetry_4
_geom_torsion_publ_flag
C301 Fe1 N1 C2 106.2(6) . . . 7_575 ?
C201 Fe1 N1 C2 -73.8(6) . . . 7_575 ?
N3 Fe1 N1 C2 -73.8(6) . . . 7_575 ?
N2 Fe1 N1 C2 -166.5(7) . . . 7_575 ?
N2 Fe1 N1 C2 18.9(7) 7_575 . . 7_575 ?
C301 Fe1 N1 C2 -106.2(6) . . . . ?
C201 Fe1 N1 C2 73.8(6) . . . . ?
N3 Fe1 N1 C2 73.8(6) . . . . ?
N2 Fe1 N1 C2 -18.9(7) . . . . ?
N2 Fe1 N1 C2 166.5(7) 7_575 . . . ?
C301 Fe1 N2 C7 -62.2(6) . . . . ?
C201 Fe1 N2 C7 115.4(6) . . . . ?
N3 Fe1 N2 C7 22.5(6) . . . . ?
N2 Fe1 N2 C7 -56(4) 7_575 . . . ?
N1 Fe1 N2 C7 -162.9(6) . . . . ?
C301 Fe1 N2 C4 85.5(6) . . . . ?
C201 Fe1 N2 C4 -96.9(6) . . . . ?
N3 Fe1 N2 C4 170.2(6) . . . . ?
N2 Fe1 N2 C4 91(4) 7_575 . . . ?
N1 Fe1 N2 C4 -15.1(6) . . . . ?
C301 Fe1 N3 C9 -100.5(7) . . . 7_575 ?
C201 Fe1 N3 C9 79.5(7) . . . 7_575 ?
N2 Fe1 N3 C9 172.2(7) . . . 7_575 ?
N2 Fe1 N3 C9 -13.2(7) 7_575 . . 7_575 ?
N1 Fe1 N3 C9 79.5(7) . . . 7_575 ?
C301 Fe1 N3 C9 100.5(7) . . . . ?
C201 Fe1 N3 C9 -79.5(7) . . . . ?
N2 Fe1 N3 C9 13.2(7) . . . . ?
N2 Fe1 N3 C9 -172.2(7) 7_575 . . . ?
N1 Fe1 N3 C9 -79.5(7) . . . . ?
C2 N1 C2 C3 -171.0(5) 7_575 . . . ?
Fe1 N1 C2 C3 36.8(10) . . . . ?
C2 N1 C2 C1 5.8(10) 7_575 . . . ?
Fe1 N1 C2 C1 -146.3(5) . . . . ?
C1 C1 C2 N1 -3.6(7) 7_575 . . . ?
C11 C1 C2 N1 172.7(7) . . . . ?
C1 C1 C2 C3 173.0(7) 7_575 . . . ?
C11 C1 C2 C3 -10.7(13) . . . . ?
N1 C2 C3 C4 -17.0(12) . . . . ?
C1 C2 C3 C4 166.8(7) . . . . ?
N1 C2 C3 C31 163.4(7) . . . . ?
C1 C2 C3 C31 -12.8(12) . . . . ?
C7 N2 C4 C3 -170.8(7) . . . . ?
Fe1 N2 C4 C3 36.7(9) . . . . ?
C7 N2 C4 C5 5.6(8) . . . . ?
Fe1 N2 C4 C5 -146.9(5) . . . . ?
C2 C3 C4 N2 -22.0(11) . . . . ?
C31 C3 C4 N2 157.6(7) . . . . ?
C2 C3 C4 C5 162.3(7) . . . . ?
C31 C3 C4 C5 -18.1(11) . . . . ?
N2 C4 C5 C6 -3.4(8) . . . . ?
C3 C4 C5 C6 172.7(7) . . . . ?
N2 C4 C5 C51 172.0(7) . . . . ?
C3 C4 C5 C51 -11.9(13) . . . . ?
C4 C5 C6 C7 -0.2(8) . . . . ?
C51 C5 C6 C7 -175.8(7) . . . . ?
C4 C5 C6 C61 175.1(7) . . . . ?
C51 C5 C6 C61 -0.4(12) . . . . ?
C4 N2 C7 C8 167.2(6) . . . . ?
Fe1 N2 C7 C8 -40.6(9) . . . . ?
C4 N2 C7 C6 -5.9(7) . . . . ?
Fe1 N2 C7 C6 146.4(5) . . . . ?
C5 C6 C7 N2 3.8(8) . . . . ?
C61 C6 C7 N2 -171.4(7) . . . . ?
C5 C6 C7 C8 -168.5(7) . . . . ?
C61 C6 C7 C8 16.2(12) . . . . ?
N2 C7 C8 C9 19.0(10) . . . . ?
C6 C7 C8 C9 -169.4(7) . . . . ?
N2 C7 C8 C81 -163.9(6) . . . . ?
C6 C7 C8 C81 7.7(11) . . . . ?
C9 N3 C9 C8 162.8(5) 7_575 . . . ?
Fe1 N3 C9 C8 -34.7(11) . . . . ?
C9 N3 C9 C10 -9.1(10) 7_575 . . . ?
Fe1 N3 C9 C10 153.4(6) . . . . ?
C7 C8 C9 N3 19.6(11) . . . . ?
C81 C8 C9 N3 -157.5(7) . . . . ?
C7 C8 C9 C10 -169.9(7) . . . . ?
C81 C8 C9 C10 13.0(11) . . . . ?
N3 C9 C10 C10 5.8(6) . . . 7_575 ?
C8 C9 C10 C10 -165.6(6) . . . 7_575 ?
N3 C9 C10 C101 -169.7(7) . . . . ?
C8 C9 C10 C101 18.9(12) . . . . ?
C2 C3 C31 C36 118.5(8) . . . . ?
C4 C3 C31 C36 -61.1(9) . . . . ?
C2 C3 C31 C32 -61.8(10) . . . . ?
C4 C3 C31 C32 118.5(8) . . . . ?
C36 C31 C32 C33 1.6(11) . . . . ?
C3 C31 C32 C33 -178.0(7) . . . . ?
C31 C32 C33 C34 -1.4(11) . . . . ?
C32 C33 C34 C35 -0.2(12) . . . . ?
C33 C34 C35 C36 1.5(12) . . . . ?
C34 C35 C36 C31 -1.2(11) . . . . ?
C32 C31 C36 C35 -0.3(11) . . . . ?
C3 C31 C36 C35 179.3(7) . . . . ?
C9 C8 C81 C86 59.3(10) . . . . ?
C7 C8 C81 C86 -117.9(8) . . . . ?
C9 C8 C81 C82 -116.5(8) . . . . ?
C7 C8 C81 C82 66.2(10) . . . . ?
C86 C81 C82 C83 -1.0(11) . . . . ?
C8 C81 C82 C83 174.9(7) . . . . ?
C81 C82 C83 C84 -0.2(12) . . . . ?
C82 C83 C84 C85 1.4(13) . . . . ?
C83 C84 C85 C86 -1.3(13) . . . . ?
C84 C85 C86 C81 0.1(12) . . . . ?
C82 C81 C86 C85 1.1(11) . . . . ?
C8 C81 C86 C85 -174.9(7) . . . . ?
C202 N5 C201 Fe1 0.000(19) . . . . ?
C301 Fe1 C201 N5 180.000(14) . . . . ?
N3 Fe1 C201 N5 180.000(8) . . . . ?
N2 Fe1 C201 N5 90.40(17) . . . . ?
N2 Fe1 C201 N5 -90.40(17) 7_575 . . . ?
N1 Fe1 C201 N5 0.000(8) . . . . ?
C201 N5 C202 C203 -60.0(6) . . . . ?
C201 N5 C202 C203 60.0(6) . . . 7_575 ?
C201 N5 C202 C204 180.000(11) . . . . ?
C302 N4 C301 Fe1 0.000(9) . . . . ?
C201 Fe1 C301 N4 0.00(2) . . . . ?
N3 Fe1 C301 N4 0.000(5) . . . . ?
N2 Fe1 C301 N4 89.71(17) . . . . ?
N2 Fe1 C301 N4 -89.71(17) 7_575 . . . ?
N1 Fe1 C301 N4 180.000(5) . . . . ?
C301 N4 C302 C304 -59.7(6) . . . 7_575 ?
C301 N4 C302 C304 59.7(6) . . . . ?
C301 N4 C302 C303 180.000(5) . . . . ?
C602 C601 C602 C603 115.9(17) 7_565 . . . ?
C601 C602 C603 C604 165.3(15) . . . . ?
C602 C603 C604 C605 162.5(18) . . . . ?
C603 C604 C605 C606 175.5(15) . . . . ?
C604 C605 C606 C607 -172.7(17) . . . . ?
C605 C606 C607 C608 166.7(18) . . . . ?
C606 C607 C608 C609 -149(2) . . . . ?
C607 C608 C609 C610 -109(3) . . . . ?
C607 C608 C609 C608 163(2) . . . 7_575 ?
